data_2231887
loop_
_publ_author_name
'Babu, Sainath'
'Pathak, Chintan'
'Uppu, Satvika'
'Jones, Conrad'
'Fronczek, Frank R.'
'Uppu, Rao M.'

_publ_section_title
;
 3,3'-Dinitrobisphenol A
;
_journal_coeditor_code HB6392
_journal_issue 10
_journal_name_full 'Acta Crystallographica Section E'
_journal_page_first o2556
_journal_page_last o2557
_journal_paper_doi 10.1107/S1600536811035458
_journal_volume 67
_journal_year 2011
_chemical_formula_iupac 'C15 H14 N2 O6'
_chemical_formula_moiety 'C15 H14 N2 O6'
_chemical_formula_sum 'C15 H14 N2 O6'
_chemical_formula_weight 318.28
_chemical_name_common 'Dinitrobisphenol A'
_chemical_name_systematic
;
2,2'-dinitro-4,4'-(propane-2,2-diyl)diphenol
;
_space_group_IT_number 2
_symmetry_cell_setting triclinic
_symmetry_space_group_name_Hall '-P 1'
_symmetry_space_group_name_H-M 'P -1'
_atom_sites_solution_hydrogens geom
_atom_sites_solution_primary direct
_atom_sites_solution_secondary difmap
_audit_creation_method SHELXL-97
_cell_angle_alpha 66.967(2)
_cell_angle_beta 76.565(2)
_cell_angle_gamma 77.833(2)
_cell_formula_units_Z 4
_cell_length_a 8.3989(5)
_cell_length_b 12.5738(7)
_cell_length_c 15.3757(9)
_cell_measurement_reflns_used 9978
_cell_measurement_temperature 90.0(5)
_cell_measurement_theta_max 69.4
_cell_measurement_theta_min 3.8
_cell_volume 1440.34(15)
_computing_cell_refinement 'SAINT (Bruker, 2006)'
_computing_data_collection 'APEX2 (Bruker, 2006)'
_computing_data_reduction 'SAINT (Bruker, 2006)'
_computing_molecular_graphics 'ORTEP-3 for Windows (Farrugia, 1997)'
_computing_publication_material 'SHELXTL (Sheldrick, 2008)'
_computing_structure_refinement 'SHELXL97 (Sheldrick, 2008)'
_computing_structure_solution 'SHELXS97 (Sheldrick, 2008)'
_diffrn_ambient_temperature 90.0(5)
_diffrn_measured_fraction_theta_full 0.996
_diffrn_measured_fraction_theta_max 0.972
_diffrn_measurement_device_type 'Bruker Kappa APEXII CCD'
_diffrn_measurement_method '\f and \w'
_diffrn_radiation_monochromator graphite
_diffrn_radiation_source 'fine-focus sealed tube'
_diffrn_radiation_type CuK\a
_diffrn_radiation_wavelength 1.54178
_diffrn_reflns_av_R_equivalents 0.0284
_diffrn_reflns_av_sigmaI/netI 0.0254
_diffrn_reflns_limit_h_max 10
_diffrn_reflns_limit_h_min -8
_diffrn_reflns_limit_k_max 15
_diffrn_reflns_limit_k_min -15
_diffrn_reflns_limit_l_max 18
_diffrn_reflns_limit_l_min -16
_diffrn_reflns_number 17716
_diffrn_reflns_theta_full 67.00
_diffrn_reflns_theta_max 69.80
_diffrn_reflns_theta_min 3.17
_exptl_absorpt_coefficient_mu 0.980
_exptl_absorpt_correction_T_max 0.867
_exptl_absorpt_correction_T_min 0.758
_exptl_absorpt_correction_type multi-scan
_exptl_absorpt_process_details '(SADABS; Sheldrick, 2004)'
_exptl_crystal_colour yellow
_exptl_crystal_density_diffrn 1.468
_exptl_crystal_density_method 'not measured'
_exptl_crystal_description 'needle fragment'
_exptl_crystal_F_000 664
_exptl_crystal_size_max 0.30
_exptl_crystal_size_mid 0.24
_exptl_crystal_size_min 0.15
_refine_diff_density_max 0.319
_refine_diff_density_min -0.193
_refine_ls_extinction_coef 0.0019(2)
_refine_ls_extinction_expression Fc^*^=kFc[1+0.001xFc^2^\l^3^/sin(2\q)]^-1/4^
_refine_ls_extinction_method 'SHELXL97 (Sheldrick, 2008)'
_refine_ls_goodness_of_fit_ref 1.039
_refine_ls_hydrogen_treatment mixed
_refine_ls_matrix_type full
_refine_ls_number_parameters 432
_refine_ls_number_reflns 5276
_refine_ls_number_restraints 0
_refine_ls_restrained_S_all 1.039
_refine_ls_R_factor_all 0.035
_refine_ls_R_factor_gt 0.034
_refine_ls_shift/su_max 0.000
_refine_ls_shift/su_mean 0.000
_refine_ls_structure_factor_coef Fsqd
_refine_ls_weighting_details 'calc w=1/[\s^2^(Fo^2^)+(0.0456P)^2^+0.5723P] where P=(Fo^2^+2Fc^2^)/3'
_refine_ls_weighting_scheme calc
_refine_ls_wR_factor_gt 0.091
_refine_ls_wR_factor_ref 0.092
_reflns_number_gt 5010
_reflns_number_total 5276
_reflns_threshold_expression I>2\s(I)
_cod_data_source_file hb6392.cif
_cod_data_source_block I
_cod_original_cell_volume 1440.34(14)
_cod_database_code 2231887
_cod_database_fobs_code 2231887

loop_
_symmetry_equiv_pos_as_xyz
'x, y, z'
'-x, -y, -z'

loop_
_atom_site_type_symbol
_atom_site_label
_atom_site_fract_x
_atom_site_fract_y
_atom_site_fract_z
_atom_site_U_iso_or_equiv
_atom_site_adp_type
_atom_site_calc_flag
_atom_site_refinement_flags
_atom_site_occupancy
_atom_site_symmetry_multiplicity
O O1 0.22904(13) 0.58866(9) 0.48806(7) 0.0294(2) Uani d . 1 1
H H1 0.123(3) 0.5893(17) 0.4943(14) 0.044 Uiso d . 1 1
O O2 0.73621(11) 0.03318(7) 0.95361(6) 0.02063(19) Uani d . 1 1
H H2 0.829(2) 0.0338(15) 0.9658(12) 0.031 Uiso d . 1 1
O O3 -0.07766(12) 0.57717(8) 0.56906(7) 0.0292(2) Uani d . 1 1
O O4 -0.15232(11) 0.55090(9) 0.71963(7) 0.0287(2) Uani d . 1 1
O O5 0.97246(11) 0.12665(8) 0.96739(7) 0.0272(2) Uani d . 1 1
O O6 0.93932(12) 0.30789(8) 0.95141(9) 0.0350(3) Uani d . 1 1
N N1 -0.04492(13) 0.55927(9) 0.64899(8) 0.0224(2) Uani d . 1 1
N N2 0.88736(13) 0.22431(9) 0.95078(8) 0.0212(2) Uani d . 1 1
C C1 0.25048(16) 0.56709(11) 0.57760(9) 0.0216(3) Uani d . 1 1
C C2 0.12602(15) 0.54936(10) 0.65832(9) 0.0194(3) Uani d . 1 1
C C3 0.16117(15) 0.52384(10) 0.74984(9) 0.0176(2) Uani d . 1 1
H H3 0.0743 0.5110 0.8034 0.021 Uiso calc R 1 1
C C4 0.32013(14) 0.51728(10) 0.76286(8) 0.0163(2) Uani d . 1 1
C C5 0.44549(15) 0.53631(10) 0.68122(9) 0.0197(3) Uani d . 1 1
H H5 0.5562 0.5318 0.6886 0.024 Uiso calc R 1 1
C C6 0.41164(16) 0.56111(11) 0.59161(9) 0.0225(3) Uani d . 1 1
H H6 0.4988 0.5744 0.5383 0.027 Uiso calc R 1 1
C C7 0.36794(14) 0.48809(10) 0.86086(8) 0.0162(2) Uani d . 1 1
C C8 0.47801(14) 0.36988(10) 0.88453(8) 0.0153(2) Uani d . 1 1
C C9 0.63366(14) 0.35074(10) 0.90618(8) 0.0166(2) Uani d . 1 1
H H9 0.6805 0.4137 0.9054 0.020 Uiso calc R 1 1
C C10 0.72413(14) 0.23857(10) 0.92944(8) 0.0169(2) Uani d . 1 1
C C11 0.66033(15) 0.14318(10) 0.93106(8) 0.0167(2) Uani d . 1 1
C C12 0.50322(15) 0.16441(10) 0.90675(8) 0.0177(2) Uani d . 1 1
H H12 0.4569 0.1023 0.9056 0.021 Uiso calc R 1 1
C C13 0.41528(14) 0.27400(10) 0.88453(8) 0.0172(2) Uani d . 1 1
H H13 0.3086 0.2859 0.8686 0.021 Uiso calc R 1 1
C C14 0.45545(14) 0.58693(10) 0.85565(9) 0.0178(2) Uani d . 1 1
H H14A 0.5557 0.5933 0.8072 0.027 Uiso calc R 1 1
H H14B 0.4851 0.5697 0.9182 0.027 Uiso calc R 1 1
H H14C 0.3812 0.6607 0.8382 0.027 Uiso calc R 1 1
C C15 0.21674(14) 0.47754(11) 0.94100(9) 0.0187(2) Uani d . 1 1
H H15A 0.1425 0.5515 0.9260 0.028 Uiso calc R 1 1
H H15B 0.2531 0.4593 1.0020 0.028 Uiso calc R 1 1
H H15C 0.1582 0.4151 0.9461 0.028 Uiso calc R 1 1
O O7 0.02131(15) -0.30550(9) 0.30590(8) 0.0365(3) Uani d . 1 1
H H7 -0.080(3) -0.2877(18) 0.2880(15) 0.055 Uiso d . 1 1
O O8 0.33303(13) 0.14153(10) 0.57674(7) 0.0320(2) Uani d . 1 1
H H8 0.435(3) 0.1460(17) 0.5692(14) 0.048 Uiso d . 1 1
O O9 -0.24524(14) -0.19241(10) 0.24194(8) 0.0392(3) Uani d . 1 1
O O10 -0.28330(13) -0.00440(11) 0.18519(9) 0.0416(3) Uani d . 1 1
O O11 0.63606(12) 0.15267(9) 0.49364(7) 0.0294(2) Uani d . 1 1
O O12 0.71117(11) 0.15854(9) 0.34782(7) 0.0308(2) Uani d . 1 1
N N3 -0.20026(14) -0.09626(11) 0.22333(9) 0.0295(3) Uani d . 1 1
N N4 0.60419(13) 0.15289(9) 0.41816(8) 0.0229(2) Uani d . 1 1
C C16 0.05818(17) -0.19784(11) 0.28560(9) 0.0243(3) Uani d . 1 1
C C17 -0.04478(15) -0.09397(12) 0.24732(9) 0.0221(3) Uani d . 1 1
C C18 -0.00188(15) 0.01496(11) 0.23027(8) 0.0194(3) Uani d . 1 1
H H18 -0.0754 0.0838 0.2053 0.023 Uiso calc R 1 1
C C19 0.14606(14) 0.02296(10) 0.24948(8) 0.0169(2) Uani d . 1 1
C C20 0.25088(15) -0.08150(11) 0.28611(8) 0.0200(3) Uani d . 1 1
H H20 0.3541 -0.0778 0.2994 0.024 Uiso calc R 1 1
C C21 0.20879(17) -0.18877(11) 0.30335(9) 0.0238(3) Uani d . 1 1
H H21 0.2833 -0.2573 0.3276 0.029 Uiso calc R 1 1
C C22 0.20487(14) 0.13939(10) 0.22818(8) 0.0179(2) Uani d . 1 1
C C23 0.24781(15) 0.13806(10) 0.32030(8) 0.0171(2) Uani d . 1 1
C C24 0.40497(15) 0.14409(10) 0.32903(9) 0.0180(2) Uani d . 1 1
H H24 0.4928 0.1474 0.2768 0.022 Uiso calc R 1 1
C C25 0.43654(15) 0.14534(10) 0.41427(9) 0.0194(3) Uani d . 1 1
C C26 0.31108(16) 0.14011(11) 0.49325(9) 0.0225(3) Uani d . 1 1
C C27 0.15235(16) 0.13151(11) 0.48457(9) 0.0234(3) Uani d . 1 1
H H27 0.0646 0.1264 0.5371 0.028 Uiso calc R 1 1
C C28 0.12238(15) 0.13041(11) 0.40085(9) 0.0203(3) Uani d . 1 1
H H28 0.0136 0.1243 0.3970 0.024 Uiso calc R 1 1
C C29 0.07223(16) 0.24398(11) 0.19345(9) 0.0223(3) Uani d . 1 1
H H29A -0.0281 0.2348 0.2419 0.033 Uiso calc R 1 1
H H29B 0.0469 0.2477 0.1332 0.033 Uiso calc R 1 1
H H29C 0.1133 0.3161 0.1832 0.033 Uiso calc R 1 1
C C30 0.35372(16) 0.15349(11) 0.14636(9) 0.0216(3) Uani d . 1 1
H H30A 0.3934 0.2279 0.1305 0.032 Uiso calc R 1 1
H H30B 0.3203 0.1523 0.0898 0.032 Uiso calc R 1 1
H H30C 0.4423 0.0893 0.1666 0.032 Uiso calc R 1 1

loop_
_atom_site_aniso_label
_atom_site_aniso_U_11
_atom_site_aniso_U_22
_atom_site_aniso_U_33
_atom_site_aniso_U_12
_atom_site_aniso_U_13
_atom_site_aniso_U_23
O1 0.0321(5) 0.0389(6) 0.0185(5) -0.0099(4) -0.0084(4) -0.0066(4)
O2 0.0209(4) 0.0159(4) 0.0250(5) -0.0003(3) -0.0054(4) -0.0075(3)
O3 0.0303(5) 0.0322(5) 0.0299(5) -0.0016(4) -0.0171(4) -0.0107(4)
O4 0.0172(4) 0.0393(6) 0.0358(5) -0.0012(4) -0.0053(4) -0.0207(4)
O5 0.0218(5) 0.0205(4) 0.0398(5) 0.0046(4) -0.0127(4) -0.0110(4)
O6 0.0249(5) 0.0259(5) 0.0648(7) 0.0000(4) -0.0213(5) -0.0216(5)
N1 0.0219(5) 0.0199(5) 0.0285(6) -0.0001(4) -0.0103(5) -0.0100(4)
N2 0.0191(5) 0.0199(5) 0.0266(5) 0.0000(4) -0.0077(4) -0.0097(4)
C1 0.0280(6) 0.0189(6) 0.0184(6) -0.0035(5) -0.0071(5) -0.0053(5)
C2 0.0185(6) 0.0163(6) 0.0248(6) -0.0004(4) -0.0078(5) -0.0073(5)
C3 0.0175(6) 0.0153(5) 0.0204(6) -0.0010(4) -0.0031(5) -0.0075(5)
C4 0.0172(5) 0.0138(5) 0.0182(6) -0.0009(4) -0.0042(4) -0.0058(4)
C5 0.0171(6) 0.0206(6) 0.0215(6) -0.0026(5) -0.0034(5) -0.0077(5)
C6 0.0226(6) 0.0253(6) 0.0188(6) -0.0063(5) 0.0001(5) -0.0077(5)
C7 0.0148(5) 0.0164(6) 0.0179(6) -0.0019(4) -0.0036(4) -0.0064(4)
C8 0.0167(5) 0.0168(6) 0.0120(5) -0.0026(4) -0.0011(4) -0.0053(4)
C9 0.0179(6) 0.0167(6) 0.0168(5) -0.0038(4) -0.0027(4) -0.0072(4)
C10 0.0150(5) 0.0201(6) 0.0163(5) -0.0024(4) -0.0030(4) -0.0071(5)
C11 0.0203(6) 0.0159(6) 0.0123(5) -0.0023(4) 0.0000(4) -0.0049(4)
C12 0.0203(6) 0.0179(6) 0.0169(6) -0.0070(4) -0.0006(4) -0.0075(5)
C13 0.0157(5) 0.0207(6) 0.0163(5) -0.0041(4) -0.0025(4) -0.0070(5)
C14 0.0183(6) 0.0162(6) 0.0204(6) -0.0021(4) -0.0050(5) -0.0071(5)
C15 0.0161(5) 0.0220(6) 0.0189(6) -0.0020(4) -0.0021(5) -0.0092(5)
O7 0.0443(6) 0.0244(5) 0.0442(6) -0.0143(5) 0.0001(5) -0.0154(5)
O8 0.0334(5) 0.0488(6) 0.0207(5) -0.0137(5) -0.0033(4) -0.0161(4)
O9 0.0400(6) 0.0526(7) 0.0410(6) -0.0249(5) 0.0004(5) -0.0283(5)
O10 0.0264(5) 0.0546(7) 0.0569(7) 0.0005(5) -0.0169(5) -0.0316(6)
O11 0.0324(5) 0.0335(5) 0.0261(5) -0.0102(4) -0.0129(4) -0.0075(4)
O12 0.0200(5) 0.0425(6) 0.0307(5) -0.0095(4) -0.0009(4) -0.0132(4)
N3 0.0243(6) 0.0443(7) 0.0306(6) -0.0096(5) -0.0001(5) -0.0246(6)
N4 0.0236(5) 0.0203(5) 0.0247(6) -0.0057(4) -0.0068(5) -0.0051(4)
C16 0.0325(7) 0.0219(6) 0.0199(6) -0.0096(5) 0.0034(5) -0.0105(5)
C17 0.0209(6) 0.0308(7) 0.0197(6) -0.0074(5) 0.0009(5) -0.0149(5)
C18 0.0201(6) 0.0225(6) 0.0164(6) -0.0006(5) -0.0021(4) -0.0096(5)
C19 0.0193(6) 0.0188(6) 0.0128(5) -0.0027(5) -0.0006(4) -0.0070(4)
C20 0.0206(6) 0.0216(6) 0.0173(6) -0.0019(5) -0.0039(5) -0.0066(5)
C21 0.0293(7) 0.0186(6) 0.0193(6) -0.0001(5) -0.0023(5) -0.0050(5)
C22 0.0190(6) 0.0173(6) 0.0172(6) -0.0027(5) -0.0027(5) -0.0060(5)
C23 0.0197(6) 0.0137(5) 0.0175(6) -0.0027(4) -0.0028(5) -0.0053(4)
C24 0.0188(6) 0.0156(5) 0.0174(6) -0.0035(4) -0.0007(4) -0.0044(4)
C25 0.0196(6) 0.0172(6) 0.0212(6) -0.0051(4) -0.0046(5) -0.0047(5)
C26 0.0288(7) 0.0224(6) 0.0178(6) -0.0060(5) -0.0037(5) -0.0078(5)
C27 0.0229(6) 0.0276(7) 0.0200(6) -0.0071(5) 0.0027(5) -0.0104(5)
C28 0.0181(6) 0.0221(6) 0.0216(6) -0.0045(5) -0.0016(5) -0.0088(5)
C29 0.0257(6) 0.0176(6) 0.0230(6) -0.0006(5) -0.0070(5) -0.0060(5)
C30 0.0240(6) 0.0235(6) 0.0171(6) -0.0072(5) -0.0002(5) -0.0068(5)

loop_
_atom_type_symbol
_atom_type_description
_atom_type_scat_dispersion_real
_atom_type_scat_dispersion_imag
_atom_type_scat_source
C C 0.0181 0.0091 'International Tables Vol C Tables 4.2.6.8 and 6.1.1.4'
H H 0.0000 0.0000 'International Tables Vol C Tables 4.2.6.8 and 6.1.1.4'
N N 0.0311 0.0180 'International Tables Vol C Tables 4.2.6.8 and 6.1.1.4'
O O 0.0492 0.0322 'International Tables Vol C Tables 4.2.6.8 and 6.1.1.4'

loop_
_geom_angle_atom_site_label_1
_geom_angle_atom_site_label_2
_geom_angle_atom_site_label_3
_geom_angle
C1 O1 H1 103.2(13)
C11 O2 H2 106.1(12)
O4 N1 O3 122.20(10)
O4 N1 C2 119.00(10)
O3 N1 C2 118.80(11)
O6 N2 O5 121.75(10)
O6 N2 C10 119.57(10)
O5 N2 C10 118.68(10)
O1 C1 C2 125.71(12)
O1 C1 C6 117.15(11)
C2 C1 C6 117.14(11)
C1 C2 C3 121.63(11)
C1 C2 N1 120.44(11)
C3 C2 N1 117.92(11)
C4 C3 C2 120.71(11)
C4 C3 H3 119.6
C2 C3 H3 119.6
C3 C4 C5 117.64(11)
C3 C4 C7 123.54(10)
C5 C4 C7 118.81(10)
C6 C5 C4 121.82(11)
C6 C5 H5 119.1
C4 C5 H5 119.1
C5 C6 C1 121.04(11)
C5 C6 H6 119.5
C1 C6 H6 119.5
C8 C7 C4 107.24(9)
C8 C7 C15 108.16(9)
C4 C7 C15 112.37(9)
C8 C7 C14 112.85(9)
C4 C7 C14 108.79(9)
C15 C7 C14 107.52(9)
C9 C8 C13 117.69(10)
C9 C8 C7 124.27(10)
C13 C8 C7 118.04(10)
C8 C9 C10 120.35(11)
C8 C9 H9 119.8
C10 C9 H9 119.8
C11 C10 C9 121.81(11)
C11 C10 N2 120.50(10)
C9 C10 N2 117.69(10)
O2 C11 C12 116.73(10)
O2 C11 C10 126.02(11)
C12 C11 C10 117.25(11)
C13 C12 C11 120.63(11)
C13 C12 H12 119.7
C11 C12 H12 119.7
C12 C13 C8 122.25(11)
C12 C13 H13 118.9
C8 C13 H13 118.9
C7 C14 H14A 109.5
C7 C14 H14B 109.5
H14A C14 H14B 109.5
C7 C14 H14C 109.5
H14A C14 H14C 109.5
H14B C14 H14C 109.5
C7 C15 H15A 109.5
C7 C15 H15B 109.5
H15A C15 H15B 109.5
C7 C15 H15C 109.5
H15A C15 H15C 109.5
H15B C15 H15C 109.5
C16 O7 H7 100.9(14)
C26 O8 H8 104.9(14)
O10 N3 O9 121.88(12)
O10 N3 C17 119.13(12)
O9 N3 C17 118.99(12)
O12 N4 O11 121.70(11)
O12 N4 C25 119.28(10)
O11 N4 C25 119.02(10)
O7 C16 C21 118.19(12)
O7 C16 C17 124.50(13)
C21 C16 C17 117.31(11)
C18 C17 C16 121.91(12)
C18 C17 N3 117.65(12)
C16 C17 N3 120.45(12)
C19 C18 C17 120.35(11)
C19 C18 H18 119.8
C17 C18 H18 119.8
C18 C19 C20 117.60(11)
C18 C19 C22 123.22(11)
C20 C19 C22 119.09(10)
C21 C20 C19 122.20(12)
C21 C20 H20 118.9
C19 C20 H20 118.9
C20 C21 C16 120.59(12)
C20 C21 H21 119.7
C16 C21 H21 119.7
C19 C22 C23 108.55(9)
C19 C22 C29 112.24(10)
C23 C22 C29 108.67(9)
C19 C22 C30 107.55(9)
C23 C22 C30 112.75(10)
C29 C22 C30 107.13(10)
C24 C23 C28 117.43(11)
C24 C23 C22 123.05(10)
C28 C23 C22 119.52(10)
C23 C24 C25 120.66(11)
C23 C24 H24 119.7
C25 C24 H24 119.7
C26 C25 C24 121.68(11)
C26 C25 N4 120.59(11)
C24 C25 N4 117.73(11)
O8 C26 C27 118.06(11)
O8 C26 C25 124.59(12)
C27 C26 C25 117.35(11)
C28 C27 C26 120.63(11)
C28 C27 H27 119.7
C26 C27 H27 119.7
C27 C28 C23 122.24(11)
C27 C28 H28 118.9
C23 C28 H28 118.9
C22 C29 H29A 109.5
C22 C29 H29B 109.5
H29A C29 H29B 109.5
C22 C29 H29C 109.5
H29A C29 H29C 109.5
H29B C29 H29C 109.5
C22 C30 H30A 109.5
C22 C30 H30B 109.5
H30A C30 H30B 109.5
C22 C30 H30C 109.5
H30A C30 H30C 109.5
H30B C30 H30C 109.5

loop_
_geom_bond_atom_site_label_1
_geom_bond_atom_site_label_2
_geom_bond_distance
O1 C1 1.3431(15)
O1 H1 0.88(2)
O2 C11 1.3398(14)
O2 H2 0.844(19)
O3 N1 1.2456(14)
O4 N1 1.2246(15)
O5 N2 1.2464(14)
O6 N2 1.2240(14)
N1 C2 1.4504(16)
N2 C10 1.4418(15)
C1 C2 1.4005(18)
C1 C6 1.4014(18)
C2 C3 1.4037(17)
C3 C4 1.3763(17)
C3 H3 0.9500
C4 C5 1.4138(17)
C4 C7 1.5339(16)
C5 C6 1.3729(18)
C5 H5 0.9500
C6 H6 0.9500
C7 C8 1.5331(16)
C7 C15 1.5377(16)
C7 C14 1.5398(15)
C8 C9 1.3729(17)
C8 C13 1.4137(16)
C9 C10 1.4051(17)
C9 H9 0.9500
C10 C11 1.4028(17)
C11 C12 1.3981(17)
C12 C13 1.3715(17)
C12 H12 0.9500
C13 H13 0.9500
C14 H14A 0.9800
C14 H14B 0.9800
C14 H14C 0.9800
C15 H15A 0.9800
C15 H15B 0.9800
C15 H15C 0.9800
O7 C16 1.3516(16)
O7 H7 0.91(2)
O8 C26 1.3460(15)
O8 H8 0.85(2)
O9 N3 1.2481(16)
O10 N3 1.2185(17)
O11 N4 1.2490(14)
O12 N4 1.2237(15)
N3 C17 1.4457(17)
N4 C25 1.4475(16)
C16 C21 1.3903(19)
C16 C17 1.3997(19)
C17 C18 1.3991(18)
C18 C19 1.3739(17)
C18 H18 0.9500
C19 C20 1.4077(17)
C19 C22 1.5326(16)
C20 C21 1.3755(18)
C20 H20 0.9500
C21 H21 0.9500
C22 C23 1.5340(16)
C22 C29 1.5378(16)
C22 C30 1.5379(16)
C23 C24 1.3779(17)
C23 C28 1.4128(17)
C24 C25 1.4028(17)
C24 H24 0.9500
C25 C26 1.4006(18)
C26 C27 1.4004(18)
C27 C28 1.3736(18)
C27 H27 0.9500
C28 H28 0.9500
C29 H29A 0.9800
C29 H29B 0.9800
C29 H29C 0.9800
C30 H30A 0.9800
C30 H30B 0.9800
C30 H30C 0.9800

loop_
_geom_hbond_atom_site_label_D
_geom_hbond_atom_site_label_H
_geom_hbond_atom_site_label_A
_geom_hbond_site_symmetry_A
_geom_hbond_distance_DH
_geom_hbond_distance_HA
_geom_hbond_distance_DA
_geom_hbond_angle_DHA
O1 H1 O3 . 0.88(2) 1.80(2) 2.5947(14) 149.6(18)
O2 H2 O5 . 0.844(19) 1.856(18) 2.5955(13) 145.3(16)
O2 H2 O5 2_757 0.844(19) 2.380(18) 2.9832(13) 128.8(14)
O7 H7 O9 . 0.91(2) 1.72(2) 2.5667(17) 154(2)
O8 H8 O11 . 0.85(2) 1.81(2) 2.5747(14) 148.8(19)

loop_
_geom_torsion_atom_site_label_1
_geom_torsion_atom_site_label_2
_geom_torsion_atom_site_label_3
_geom_torsion_atom_site_label_4
_geom_torsion
O1 C1 C2 C3 178.07(11)
C6 C1 C2 C3 -1.52(18)
O1 C1 C2 N1 -3.15(19)
C6 C1 C2 N1 177.26(11)
O4 N1 C2 C1 -175.24(11)
O3 N1 C2 C1 4.06(17)
O4 N1 C2 C3 3.58(16)
O3 N1 C2 C3 -177.12(10)
C1 C2 C3 C4 1.06(18)
N1 C2 C3 C4 -177.74(10)
C2 C3 C4 C5 -0.42(17)
C2 C3 C4 C7 -179.08(10)
C3 C4 C5 C6 0.32(17)
C7 C4 C5 C6 179.05(11)
C4 C5 C6 C1 -0.85(19)
O1 C1 C6 C5 -178.22(11)
C2 C1 C6 C5 1.41(18)
C3 C4 C7 C8 113.79(12)
C5 C4 C7 C8 -64.86(13)
C3 C4 C7 C15 -4.93(15)
C5 C4 C7 C15 176.43(10)
C3 C4 C7 C14 -123.86(12)
C5 C4 C7 C14 57.49(13)
C4 C7 C8 C9 124.49(11)
C15 C7 C8 C9 -114.11(12)
C14 C7 C8 C9 4.71(16)
C4 C7 C8 C13 -55.80(13)
C15 C7 C8 C13 65.61(13)
C14 C7 C8 C13 -175.57(10)
C13 C8 C9 C10 -1.38(16)
C7 C8 C9 C10 178.33(10)
C8 C9 C10 C11 0.28(17)
C8 C9 C10 N2 179.55(10)
O6 N2 C10 C11 -178.15(11)
O5 N2 C10 C11 2.44(17)
O6 N2 C10 C9 2.57(17)
O5 N2 C10 C9 -176.84(11)
C9 C10 C11 O2 -179.00(11)
N2 C10 C11 O2 1.75(18)
C9 C10 C11 C12 1.15(17)
N2 C10 C11 C12 -178.10(10)
O2 C11 C12 C13 178.70(10)
C10 C11 C12 C13 -1.43(17)
C11 C12 C13 C8 0.33(18)
C9 C8 C13 C12 1.11(17)
C7 C8 C13 C12 -178.63(10)
O7 C16 C17 C18 178.18(11)
C21 C16 C17 C18 -2.11(18)
O7 C16 C17 N3 -2.24(19)
C21 C16 C17 N3 177.47(11)
O10 N3 C17 C18 3.63(17)
O9 N3 C17 C18 -176.67(11)
O10 N3 C17 C16 -175.96(12)
O9 N3 C17 C16 3.73(18)
C16 C17 C18 C19 1.12(18)
N3 C17 C18 C19 -178.47(10)
C17 C18 C19 C20 0.22(17)
C17 C18 C19 C22 177.00(10)
C18 C19 C20 C21 -0.52(18)
C22 C19 C20 C21 -177.43(11)
C19 C20 C21 C16 -0.53(19)
O7 C16 C21 C20 -178.48(11)
C17 C16 C21 C20 1.79(18)
C18 C19 C22 C23 126.24(11)
C20 C19 C22 C23 -57.03(13)
C18 C19 C22 C29 6.11(16)
C20 C19 C22 C29 -177.16(10)
C18 C19 C22 C30 -111.48(12)
C20 C19 C22 C30 65.25(13)
C19 C22 C23 C24 116.54(12)
C29 C22 C23 C24 -121.12(12)
C30 C22 C23 C24 -2.51(16)
C19 C22 C23 C28 -63.49(13)
C29 C22 C23 C28 58.84(14)
C30 C22 C23 C28 177.46(10)
C28 C23 C24 C25 -1.49(17)
C22 C23 C24 C25 178.47(10)
C23 C24 C25 C26 0.25(18)
C23 C24 C25 N4 -179.43(10)
O12 N4 C25 C26 -179.27(11)
O11 N4 C25 C26 1.21(17)
O12 N4 C25 C24 0.42(17)
O11 N4 C25 C24 -179.11(10)
C24 C25 C26 O8 -179.66(12)
N4 C25 C26 O8 0.01(19)
C24 C25 C26 C27 1.07(18)
N4 C25 C26 C27 -179.26(11)
O8 C26 C27 C28 179.59(12)
C25 C26 C27 C28 -1.10(19)
C26 C27 C28 C23 -0.17(19)
C24 C23 C28 C27 1.48(18)
C22 C23 C28 C27 -178.49(11)

loop_
_cod_related_entry_id
_cod_related_entry_database
_cod_related_entry_code
1 ChemSpider 190706
